data_7201541
loop_
_publ_author_name
'Chen, Zhen-Feng'
'Zhang, Zhi-Li'
'Tan, Yu-Hui'
'Tang, Yun-Zhi'
'Fun, Hoong-Kun'
'Zhou, Zhong-Yuan'
'Abrahams, Brendan F.'
'Liang, Hong'

_publ_section_title
;
 Coordination polymers constructed by linking metal ions with
 azodibenzoate anions
;
_journal_issue 2
_journal_name_full CrystEngComm
_journal_page_first 217
_journal_paper_doi 10.1039/b709587b
_journal_volume 10
_journal_year 2008
_chemical_formula_sum 'C16 H14 N2 O5 Zn'
_chemical_formula_weight 379.66
_chemical_name_systematic
;
?
;
_space_group_IT_number 12
_symmetry_cell_setting monoclinic
_symmetry_space_group_name_Hall '-C 2y'
_symmetry_space_group_name_H-M 'C 1 2/m 1'
_atom_sites_solution_hydrogens geom
_atom_sites_solution_primary direct
_atom_sites_solution_secondary difmap
_audit_creation_method SHELXL-97
_cell_angle_alpha 90.00
_cell_angle_beta 100.361(3)
_cell_angle_gamma 90.00
_cell_formula_units_Z 4
_cell_length_a 9.7462(17)
_cell_length_b 19.627(3)
_cell_length_c 10.3287(18)
_cell_measurement_temperature 293(2)
_cell_volume 1943.5(6)
_computing_structure_refinement 'SHELXL-97 (Sheldrick, 1997)'
_diffrn_ambient_temperature 293(2)
_diffrn_measured_fraction_theta_full 0.998
_diffrn_measured_fraction_theta_max 0.998
_diffrn_measurement_device_type 'Bruker Noniu area detector'
_diffrn_measurement_method 'phi and omega scans'
_diffrn_radiation_monochromator graphite
_diffrn_radiation_source 'fine-focus sealed tube'
_diffrn_radiation_type MoK\a
_diffrn_radiation_wavelength 0.71073
_diffrn_reflns_av_R_equivalents 0.0222
_diffrn_reflns_av_sigmaI/netI 0.0233
_diffrn_reflns_limit_h_max 10
_diffrn_reflns_limit_h_min -11
_diffrn_reflns_limit_k_max 23
_diffrn_reflns_limit_k_min -17
_diffrn_reflns_limit_l_max 11
_diffrn_reflns_limit_l_min -12
_diffrn_reflns_number 4704
_diffrn_reflns_theta_full 24.99
_diffrn_reflns_theta_max 24.99
_diffrn_reflns_theta_min 2.00
_exptl_absorpt_coefficient_mu 1.287
_exptl_absorpt_correction_T_max 0.6987
_exptl_absorpt_correction_T_min 0.4792
_exptl_absorpt_process_details 'SADABS; Sheldrick 1996'
_exptl_crystal_colour red
_exptl_crystal_density_diffrn 1.298
_exptl_crystal_density_method 'not measured'
_exptl_crystal_description block
_exptl_crystal_F_000 776
_exptl_crystal_size_max 0.67
_exptl_crystal_size_mid 0.64
_exptl_crystal_size_min 0.30
_refine_diff_density_max 1.200
_refine_diff_density_min -0.768
_refine_diff_density_rms 0.146
_refine_ls_extinction_method none
_refine_ls_goodness_of_fit_ref 1.107
_refine_ls_hydrogen_treatment constr
_refine_ls_matrix_type full
_refine_ls_number_parameters 123
_refine_ls_number_reflns 1766
_refine_ls_number_restraints 4
_refine_ls_restrained_S_all 1.107
_refine_ls_R_factor_all 0.0864
_refine_ls_R_factor_gt 0.0800
_refine_ls_shift/su_max 0.000
_refine_ls_shift/su_mean 0.000
_refine_ls_structure_factor_coef Fsqd
_refine_ls_weighting_details 'calc w=1/[\s^2^(Fo^2^)+(0.1818P)^2^+5.4491P] where P=(Fo^2^+2Fc^2^)/3'
_refine_ls_weighting_scheme calc
_refine_ls_wR_factor_gt 0.2358
_refine_ls_wR_factor_ref 0.2513
_reflns_number_gt 1583
_reflns_number_total 1766
_reflns_threshold_expression >2sigma(I)
_cod_data_source_file b709587b.txt
_cod_data_source_block tyh437m
_cod_original_sg_symbol_H-M C2/m
_cod_database_code 7201541

loop_
_symmetry_equiv_pos_as_xyz
'x, y, z'
'-x, y, -z'
'x+1/2, y+1/2, z'
'-x+1/2, y+1/2, -z'
'-x, -y, -z'
'x, -y, z'
'-x+1/2, -y+1/2, -z'
'x+1/2, -y+1/2, z'

loop_
_atom_site_label
_atom_site_type_symbol
_atom_site_fract_x
_atom_site_fract_y
_atom_site_fract_z
_atom_site_U_iso_or_equiv
_atom_site_adp_type
_atom_site_occupancy
_atom_site_symmetry_multiplicity
_atom_site_calc_flag
_atom_site_refinement_flags
_atom_site_disorder_assembly
_atom_site_disorder_group
Zn1 Zn 0.57638(9) 0.0000 0.88728(7) 0.0478(5) Uani 1 2 d S . .
O1 O 0.6851(6) 0.0724(3) 1.0044(5) 0.0822(15) Uani 1 1 d . . .
O2 O 0.5719(6) 0.0720(3) 1.1744(5) 0.0751(14) Uani 1 1 d . . .
O3 O 0.6862(11) 0.0000 0.7354(8) 0.112(3) Uani 1 2 d SD . .
H3B H 0.7746 0.0000 0.7567 0.134 Uiso 0.50 2 d SPR A 1
H3C H 0.6756 0.0324 0.6799 0.134 Uiso 0.25 1 d PR A 2
N1A N 0.817(2) 0.2528(14) 1.483(2) 0.084(6) Uani 0.50 1 d P . 3
C1A C 0.8727(18) 0.1712(9) 1.1202(16) 0.071(4) Uiso 0.50 1 d P B 3
H1A H 0.8961 0.1483 1.0484 0.086 Uiso 0.50 1 calc PR B 3
C2A C 0.953(2) 0.2247(10) 1.177(2) 0.091(5) Uiso 0.50 1 d P B 3
H2A H 1.0211 0.2441 1.1364 0.109 Uiso 0.50 1 calc PR B 3
C3A C 0.928(2) 0.2496(11) 1.302(2) 0.089(5) Uiso 0.50 1 d P B 3
H3A H 0.9815 0.2857 1.3424 0.107 Uiso 0.50 1 calc PR B 3
C4A C 0.8293(16) 0.2214(8) 1.3618(15) 0.066(3) Uiso 0.50 1 d P B 3
N1B N 0.763(3) 0.2770(13) 1.460(3) 0.091(7) Uani 0.50 1 d P . 4
C1B C 0.8193(16) 0.1947(8) 1.0940(16) 0.069(3) Uiso 0.50 1 d P B 4
H1B H 0.8185 0.1827 1.0067 0.082 Uiso 0.50 1 calc PR B 4
C2B C 0.887(2) 0.2534(11) 1.142(2) 0.091(5) Uiso 0.50 1 d P B 4
H2B H 0.9448 0.2760 1.0947 0.109 Uiso 0.50 1 calc PR B 4
C3B C 0.867(2) 0.2787(10) 1.264(2) 0.090(5) Uiso 0.50 1 d P B 4
H3B' H 0.9136 0.3178 1.2986 0.108 Uiso 0.50 1 calc PR B 4
C4 C 0.7801(16) 0.2466(9) 1.3317(15) 0.069(3) Uiso 0.50 1 d P B 4
C5 C 0.7304(9) 0.1763(5) 1.2950(8) 0.095(3) Uani 1 1 d . . .
H5A H 0.6532 0.1634 1.3308 0.114 Uiso 1 1 calc R B 3
C6 C 0.7498(9) 0.1511(5) 1.1742(7) 0.086(2) Uani 1 1 d . B .
C7 C 0.6616(8) 0.0939(3) 1.1138(6) 0.0648(16) Uani 1 1 d . . .
C8A C 0.622(3) 0.0000 0.5963(14) 0.107(8) Uiso 0.50 2 d SPD C 1
H8AA H 0.5626 0.0393 0.5796 0.128 Uiso 0.25 1 d PR C 1
H8AB H 0.5625 -0.0393 0.5797 0.128 Uiso 0.25 1 d PR C 1
C9A C 0.735(4) 0.0000 0.510(4) 0.135(12) Uiso 0.50 2 d SPD C 1
H9AA H 0.6795 0.0000 0.4226 0.203 Uiso 0.50 2 d SPR C 1
H9AB H 0.7925 0.0399 0.5210 0.203 Uiso 0.25 1 d PR C 1
H9AC H 0.7927 -0.0398 0.5205 0.203 Uiso 0.25 1 d PR C 1
C8B C 0.776(7) -0.050(3) 0.683(5) 0.20(3) Uiso 0.25 1 d PD . 2
H8BA H 0.7393 -0.0942 0.6990 0.238 Uiso 0.25 1 d PR . 2
H8BB H 0.8594 -0.0416 0.7461 0.238 Uiso 0.25 1 d PR . 2
C9B C 0.807(4) -0.0383(19) 0.543(4) 0.091(9) Uiso 0.25 1 d PD . 2
H9BA H 0.8749 -0.0714 0.5270 0.137 Uiso 0.25 1 d PR . 2
H9BB H 0.7212 -0.0458 0.4829 0.137 Uiso 0.25 1 d PR . 2
H9BC H 0.8411 0.0115 0.5299 0.137 Uiso 0.25 1 d PR . 2

loop_
_atom_site_aniso_label
_atom_site_aniso_U_11
_atom_site_aniso_U_22
_atom_site_aniso_U_33
_atom_site_aniso_U_23
_atom_site_aniso_U_13
_atom_site_aniso_U_12
Zn1 0.0716(7) 0.0447(6) 0.0294(6) 0.000 0.0152(4) 0.000
O1 0.114(4) 0.077(3) 0.056(3) -0.028(2) 0.016(3) -0.029(3)
O2 0.094(3) 0.069(3) 0.063(3) -0.021(2) 0.015(2) -0.027(3)
O3 0.119(7) 0.168(10) 0.053(4) 0.000 0.030(4) 0.000
N1A 0.069(14) 0.114(17) 0.073(11) -0.045(12) 0.023(9) -0.018(10)
N1B 0.076(14) 0.110(16) 0.089(14) -0.059(12) 0.019(11) -0.020(11)
C5 0.106(5) 0.127(7) 0.057(4) -0.041(5) 0.028(4) -0.054(5)
C6 0.117(6) 0.094(5) 0.052(4) -0.027(4) 0.029(4) -0.043(5)
C7 0.089(4) 0.060(4) 0.043(3) -0.008(3) 0.007(3) -0.015(3)

loop_
_atom_type_symbol
_atom_type_description
_atom_type_scat_dispersion_real
_atom_type_scat_dispersion_imag
_atom_type_scat_source
C C 0.0033 0.0016 'International Tables Vol C Tables 4.2.6.8 and 6.1.1.4'
H H 0.0000 0.0000 'International Tables Vol C Tables 4.2.6.8 and 6.1.1.4'
N N 0.0061 0.0033 'International Tables Vol C Tables 4.2.6.8 and 6.1.1.4'
O O 0.0106 0.0060 'International Tables Vol C Tables 4.2.6.8 and 6.1.1.4'
Zn Zn 0.2839 1.4301 'International Tables Vol C Tables 4.2.6.8 and 6.1.1.4'

loop_
_geom_angle_atom_site_label_1
_geom_angle_atom_site_label_2
_geom_angle_atom_site_label_3
_geom_angle
_geom_angle_site_symmetry_1
_geom_angle_site_symmetry_3
_geom_angle_publ_flag
O1 Zn1 O1 88.6(4) . 6 ?
O1 Zn1 O2 158.9(3) . 5_657 ?
O1 Zn1 O2 88.0(3) 6 5_657 ?
O1 Zn1 O2 88.0(3) . 2_657 ?
O1 Zn1 O2 158.9(3) 6 2_657 ?
O2 Zn1 O2 87.7(3) 5_657 2_657 ?
O1 Zn1 O3 99.6(3) . . ?
O1 Zn1 O3 99.6(3) 6 . ?
O2 Zn1 O3 101.5(3) 5_657 . ?
O2 Zn1 O3 101.5(2) 2_657 . ?
O1 Zn1 Zn1 79.36(16) . 5_657 ?
O1 Zn1 Zn1 79.36(16) 6 5_657 ?
O2 Zn1 Zn1 79.56(15) 5_657 5_657 ?
O2 Zn1 Zn1 79.56(15) 2_657 5_657 ?
O3 Zn1 Zn1 178.6(3) . 5_657 ?
C7 O1 Zn1 127.2(5) . . ?
C7 O2 Zn1 127.4(4) . 5_657 ?
C8A O3 C8B 80(2) . 6 ?
C8A O3 C8B 80(2) . . ?
C8B O3 C8B 83(5) 6 . ?
C8A O3 Zn1 124.1(13) . . ?
C8B O3 Zn1 134.6(18) 6 . ?
C8B O3 Zn1 134.6(18) . . ?
N1A N1A C4A 115(2) 7_658 . ?
C2A C1A C6 118.9(15) . . ?
C1A C2A C3A 118.0(18) . . ?
C4A C3A C2A 121.1(18) . . ?
C3A C4A C5 121.3(15) . . ?
C3A C4A N1A 113.9(17) . . ?
C5 C4A N1A 123.4(15) . . ?
N1B N1B C4 107(2) 7_658 . ?
C2B C1B C6 122.0(15) . . ?
C1B C2B C3B 119.4(19) . . ?
C4 C3B C2B 120.1(19) . . ?
C3B C4 N1B 117.1(18) . . ?
C3B C4 C5 120.5(14) . . ?
N1B C4 C5 120.9(16) . . ?
C6 C5 C4A 118.5(9) . . ?
C6 C5 C4 118.0(9) . . ?
C4A C5 C4 28.7(7) . . ?
C5 C6 C1B 117.4(9) . . ?
C5 C6 C1A 120.0(9) . . ?
C1B C6 C1A 28.3(7) . . ?
C5 C6 C7 119.1(7) . . ?
C1B C6 C7 120.3(8) . . ?
C1A C6 C7 119.8(9) . . ?
O2 C7 O1 126.3(6) . . ?
O2 C7 C6 117.3(6) . . ?
O1 C7 C6 116.3(6) . . ?
O3 C8A C9A 110(2) . . ?
O3 C8B C9B 118(3) . . ?
O3 C8B C8B 48(3) . 6 ?
C9B C8B C8B 81(2) . 6 ?
C9B C9B C8B 99(2) 6 . ?

loop_
_geom_bond_atom_site_label_1
_geom_bond_atom_site_label_2
_geom_bond_distance
_geom_bond_site_symmetry_2
_geom_bond_publ_flag
Zn1 O1 2.036(5) . ?
Zn1 O1 2.036(4) 6 ?
Zn1 O2 2.039(5) 5_657 ?
Zn1 O2 2.039(5) 2_657 ?
Zn1 O3 2.052(9) . ?
Zn1 Zn1 2.9809(16) 5_657 ?
O1 C7 1.265(8) . ?
O2 C7 1.240(8) . ?
O2 Zn1 2.039(5) 5_657 ?
O3 C8A 1.462(10) . ?
O3 C8B 1.486(10) 6 ?
O3 C8B 1.486(10) . ?
N1A N1A 1.41(4) 7_658 ?
N1A C4A 1.42(3) . ?
C1A C2A 1.38(2) . ?
C1A C6 1.464(18) . ?
C2A C3A 1.44(3) . ?
C3A C4A 1.36(3) . ?
C4A C5 1.397(16) . ?
N1B N1B 1.40(6) 7_658 ?
N1B C4 1.49(3) . ?
C1B C2B 1.37(2) . ?
C1B C6 1.442(17) . ?
C2B C3B 1.40(3) . ?
C3B C4 1.34(2) . ?
C4 C5 1.490(18) . ?
C5 C6 1.387(10) . ?
C6 C7 1.481(9) . ?
C8A C9A 1.539(10) . ?
C8B C9B 1.547(10) . ?
C8B C8B 1.97(10) 6 ?
C9B C9B 1.51(8) 6 ?
